data_1536681
loop_
_publ_author_name
'Klassen, H.'
'Hoppe, R.'

_publ_section_title
;
 Neue Oxocuprate(I): Zur Kenntnis von Cs Cu O
;
_journal_name_full 'Zeitschrift fuer Anorganische und Allgemeine Chemie'
_journal_page_first 70
_journal_page_last 78
_journal_volume 497
_journal_year 1983
_chemical_formula_sum 'Cs Cu O'
_space_group_IT_number 40
_symmetry_space_group_name_Hall 'A 2 -2a'
_symmetry_space_group_name_H-M 'A m a 2'
_cell_angle_alpha 90
_cell_angle_beta 90
_cell_angle_gamma 90
_cell_formula_units_Z 4
_cell_length_a 5.086
_cell_length_b 10.238
_cell_length_c 5.899
_cell_volume 307.164
_citation_journal_id_ASTM ZAACAB
_cod_data_source_file Klassen_ZAACAB_1983_178.cif
_cod_data_source_block Cs1Cu1O1
_cod_original_cell_volume 307.1637
_cod_original_formula_sum 'Cs1 Cu1 O1'
_cod_database_code 1536681

loop_
_symmetry_equiv_pos_as_xyz
x,y,z
-x,-y,z
-x+1/2,y,z
x+1/2,-y,z
x,y+1/2,z+1/2
-x,-y+1/2,z+1/2
-x+1/2,y+1/2,z+1/2
x+1/2,-y+1/2,z+1/2

loop_
_atom_site_label
_atom_site_type_symbol
_atom_site_fract_x
_atom_site_fract_y
_atom_site_fract_z
_atom_site_occupancy
_atom_site_U_iso_or_equiv
O1 O-2 0.25 0.8671 0.0008 1 0.0
Cs1 Cs+1 0.25 0.3275 0 1 0.0
Cu1 Cu+1 0 0 0.0062 1 0.0
